data_4324431
loop_
_publ_author_name
'Mari S. Rosen'
'Alexander M. Spokoyny'
'Charles W. Machan'
'Charlotte Stern'
'Amy Sarjeant'
'Chad A. Mirkin'

_publ_section_title
;
 Chelating Effect as a Driving Force for the Selective Formation of
 Heteroligated Pt(II) Complexes with Bidentate Phosphino-Chalcoether
 Ligands
;
_journal_name_full 'Inorganic Chemistry'
_journal_page_first 1411
_journal_page_last 1419
_journal_paper_doi 10.1021/ic101973s
_journal_volume 50
_journal_year 2011
_chemical_formula_sum 'C20 H19 Cl2 P Pt S'
_chemical_formula_weight 588.37
_chemical_name_systematic
; 
 ? 
;
_space_group_IT_number 2
_symmetry_cell_setting triclinic
_symmetry_space_group_name_Hall '-P 1'
_symmetry_space_group_name_H-M 'P -1'
_atom_sites_solution_hydrogens geom
_atom_sites_solution_primary direct
_atom_sites_solution_secondary difmap
_audit_creation_method SHELXL-97
_cell_angle_alpha 113.4920(10)
_cell_angle_beta 103.4950(10)
_cell_angle_gamma 94.1640(10)
_cell_formula_units_Z 4
_cell_length_a 10.44960(10)
_cell_length_b 13.24310(10)
_cell_length_c 16.3422(2)
_cell_measurement_reflns_used 9930
_cell_measurement_temperature 100(2)
_cell_measurement_theta_max 30.10
_cell_measurement_theta_min 2.40
_cell_volume 1981.72(4)
_computing_cell_refinement 'SAINT V7.23A (Bruker, 2005)'
_computing_data_collection 'APEX2 V2.1-4 (Bruker, 2007)'
_computing_data_reduction 'Bruker SAINT'
_computing_molecular_graphics 'Bruker SHELXTL'
_computing_publication_material 'Bruker SHELXTL'
_computing_structure_refinement 'SHELXL-97 (Sheldrick, 1997)'
_computing_structure_solution 'SHELXS-97 (Sheldrick, 1990)'
_diffrn_ambient_temperature 100(2)
_diffrn_measured_fraction_theta_full 0.993
_diffrn_measured_fraction_theta_max 0.993
_diffrn_measurement_device_type 'CCD area detector'
_diffrn_measurement_method 'phi and omega scans'
_diffrn_radiation_monochromator graphite
_diffrn_radiation_source 'fine-focus sealed tube'
_diffrn_radiation_type MoK\a
_diffrn_radiation_wavelength 0.71073
_diffrn_reflns_av_R_equivalents 0.0523
_diffrn_reflns_av_sigmaI/netI 0.0334
_diffrn_reflns_limit_h_max 14
_diffrn_reflns_limit_h_min -14
_diffrn_reflns_limit_k_max 18
_diffrn_reflns_limit_k_min -18
_diffrn_reflns_limit_l_max 23
_diffrn_reflns_limit_l_min -23
_diffrn_reflns_number 48256
_diffrn_reflns_theta_full 30.10
_diffrn_reflns_theta_max 30.10
_diffrn_reflns_theta_min 1.71
_exptl_absorpt_coefficient_mu 7.537
_exptl_absorpt_correction_T_max 0.5909
_exptl_absorpt_correction_T_min 0.1575
_exptl_absorpt_correction_type numerical
_exptl_absorpt_process_details face-indexed
_exptl_crystal_colour colourless
_exptl_crystal_density_diffrn 1.972
_exptl_crystal_description tabular
_exptl_crystal_F_000 1128
_exptl_crystal_size_max 0.39
_exptl_crystal_size_mid 0.25
_exptl_crystal_size_min 0.08
_refine_diff_density_max 1.695
_refine_diff_density_min -1.891
_refine_diff_density_rms 0.146
_refine_ls_extinction_method none
_refine_ls_goodness_of_fit_ref 1.012
_refine_ls_hydrogen_treatment constr
_refine_ls_matrix_type full
_refine_ls_number_parameters 451
_refine_ls_number_reflns 11577
_refine_ls_number_restraints 0
_refine_ls_restrained_S_all 1.012
_refine_ls_R_factor_all 0.0250
_refine_ls_R_factor_gt 0.0209
_refine_ls_shift/su_max 0.004
_refine_ls_shift/su_mean 0.000
_refine_ls_structure_factor_coef Fsqd
_refine_ls_weighting_details 'calc w=1/[\s^2^(Fo^2^)+(0.0255P)^2^+0.0000P] where P=(Fo^2^+2Fc^2^)/3'
_refine_ls_weighting_scheme calc
_refine_ls_wR_factor_gt 0.0510
_refine_ls_wR_factor_ref 0.0519
_reflns_number_gt 10038
_reflns_number_total 11577
_reflns_threshold_expression >2sigma(I)
_cod_data_source_file ic101973s_si_002_3.cif
_cod_data_source_block 13_SPhCl2
_cod_original_cell_volume 1981.72(3)
_cod_database_code 4324431

loop_
_symmetry_equiv_pos_as_xyz
'x, y, z'
'-x, -y, -z'

loop_
_atom_site_label
_atom_site_type_symbol
_atom_site_fract_x
_atom_site_fract_y
_atom_site_fract_z
_atom_site_U_iso_or_equiv
_atom_site_adp_type
_atom_site_occupancy
_atom_site_symmetry_multiplicity
_atom_site_calc_flag
_atom_site_refinement_flags
Pt1 Pt 0.594811(7) -0.168121(7) 0.643166(5) 0.01075(3) Uani 1 1 d .
Pt2 Pt 0.407835(7) 0.662473(7) 0.851052(5) 0.01015(3) Uani 1 1 d .
Cl1 Cl 0.42884(5) -0.30826(5) 0.51427(4) 0.01753(11) Uani 1 1 d .
Cl2 Cl 0.76115(5) -0.22195(5) 0.57078(4) 0.01655(11) Uani 1 1 d .
Cl3 Cl 0.51556(5) 0.84582(5) 0.95948(4) 0.01623(11) Uani 1 1 d .
Cl4 Cl 0.25756(5) 0.66398(5) 0.93505(4) 0.01782(11) Uani 1 1 d .
S1 S 0.42946(5) -0.12598(5) 0.71197(4) 0.01407(11) Uani 1 1 d .
S2 S 0.56011(5) 0.66119(5) 0.77316(4) 0.01300(11) Uani 1 1 d .
P1 P 0.73196(5) -0.02573(5) 0.76702(4) 0.01202(11) Uani 1 1 d .
P2 P 0.31166(5) 0.49112(5) 0.74395(4) 0.01147(11) Uani 1 1 d .
C1 C 0.3171(2) -0.0619(2) 0.65546(15) 0.0165(4) Uani 1 1 d .
C2 C 0.3634(2) 0.0129(2) 0.62493(16) 0.0227(5) Uani 1 1 d .
H2 H 0.4547 0.0245 0.6259 0.027 Uiso 1 1 calc R
C3 C 0.2746(3) 0.0713(2) 0.59265(17) 0.0285(6) Uani 1 1 d .
H3 H 0.3054 0.1244 0.5727 0.034 Uiso 1 1 calc R
C4 C 0.1418(3) 0.0521(2) 0.58969(18) 0.0338(7) Uani 1 1 d .
H4 H 0.0814 0.0918 0.5673 0.041 Uiso 1 1 calc R
C5 C 0.0955(3) -0.0244(3) 0.61891(19) 0.0330(7) Uani 1 1 d .
H5 H 0.0037 -0.0368 0.6166 0.040 Uiso 1 1 calc R
C6 C 0.1825(2) -0.0832(2) 0.65172(17) 0.0235(5) Uani 1 1 d .
H6 H 0.1512 -0.1366 0.6712 0.028 Uiso 1 1 calc R
C7 C 0.5020(2) 0.0004(2) 0.82247(15) 0.0172(5) Uani 1 1 d .
H7A H 0.4886 0.0681 0.8121 0.021 Uiso 1 1 calc R
H7B H 0.4560 -0.0005 0.8688 0.021 Uiso 1 1 calc R
C8 C 0.6514(2) 0.0046(2) 0.85989(14) 0.0144(4) Uani 1 1 d .
H8A H 0.6642 -0.0510 0.8860 0.017 Uiso 1 1 calc R
H8B H 0.6934 0.0799 0.9105 0.017 Uiso 1 1 calc R
C9 C 0.8990(2) -0.0384(2) 0.82081(15) 0.0145(4) Uani 1 1 d .
C10 C 0.9290(2) -0.1446(2) 0.80313(16) 0.0197(5) Uani 1 1 d .
H10 H 0.8649 -0.2098 0.7598 0.024 Uiso 1 1 calc R
C11 C 1.0542(2) -0.1540(2) 0.84968(17) 0.0245(5) Uani 1 1 d .
H11 H 1.0752 -0.2260 0.8387 0.029 Uiso 1 1 calc R
C12 C 1.1486(2) -0.0584(2) 0.91225(16) 0.0230(5) Uani 1 1 d .
H12 H 1.2352 -0.0655 0.9417 0.028 Uiso 1 1 calc R
C13 C 1.1170(2) 0.0468(2) 0.93176(18) 0.0236(6) Uani 1 1 d .
H13 H 1.1805 0.1119 0.9762 0.028 Uiso 1 1 calc R
C14 C 0.9916(2) 0.0572(2) 0.88598(16) 0.0195(5) Uani 1 1 d .
H14 H 0.9694 0.1293 0.8993 0.023 Uiso 1 1 calc R
C15 C 0.7480(2) 0.09763(19) 0.74460(15) 0.0139(4) Uani 1 1 d .
C16 C 0.7410(2) 0.2032(2) 0.80750(17) 0.0201(5) Uani 1 1 d .
H16 H 0.7331 0.2144 0.8671 0.024 Uiso 1 1 calc R
C17 C 0.7454(2) 0.2931(2) 0.78354(18) 0.0257(5) Uani 1 1 d .
H17 H 0.7408 0.3655 0.8268 0.031 Uiso 1 1 calc R
C18 C 0.7566(2) 0.2768(2) 0.69641(18) 0.0244(5) Uani 1 1 d .
H18 H 0.7595 0.3380 0.6800 0.029 Uiso 1 1 calc R
C19 C 0.7636(3) 0.1716(2) 0.63328(18) 0.0242(5) Uani 1 1 d .
H19 H 0.7713 0.1610 0.5737 0.029 Uiso 1 1 calc R
C20 C 0.7594(2) 0.0819(2) 0.65645(16) 0.0185(5) Uani 1 1 d .
H20 H 0.7641 0.0098 0.6129 0.022 Uiso 1 1 calc R
C21 C 0.6999(2) 0.61537(19) 0.82612(15) 0.0142(4) Uani 1 1 d .
C22 C 0.7163(2) 0.6190(2) 0.91409(15) 0.0174(5) Uani 1 1 d .
H22 H 0.6483 0.6379 0.9443 0.021 Uiso 1 1 calc R
C23 C 0.8336(2) 0.5946(2) 0.95779(17) 0.0215(5) Uani 1 1 d .
H23 H 0.8454 0.5969 1.0180 0.026 Uiso 1 1 calc R
C24 C 0.9328(2) 0.5670(2) 0.91382(18) 0.0221(5) Uani 1 1 d .
H24 H 1.0131 0.5514 0.9440 0.026 Uiso 1 1 calc R
C25 C 0.9142(2) 0.5623(2) 0.82559(18) 0.0221(5) Uani 1 1 d .
H25 H 0.9816 0.5420 0.7950 0.027 Uiso 1 1 calc R
C26 C 0.7987(2) 0.5867(2) 0.78121(17) 0.0187(5) Uani 1 1 d .
H26 H 0.7871 0.5839 0.7209 0.022 Uiso 1 1 calc R
C27 C 0.4887(2) 0.5419(2) 0.66010(15) 0.0162(5) Uani 1 1 d .
H27A H 0.4214 0.5638 0.6197 0.019 Uiso 1 1 calc R
H27B H 0.5603 0.5195 0.6298 0.019 Uiso 1 1 calc R
C28 C 0.4225(2) 0.44269(19) 0.67033(15) 0.0144(4) Uani 1 1 d .
H28A H 0.4918 0.4099 0.6988 0.017 Uiso 1 1 calc R
H28B H 0.3703 0.3841 0.6083 0.017 Uiso 1 1 calc R
C29 C 0.1511(2) 0.48532(19) 0.66794(14) 0.0131(4) Uani 1 1 d .
C30 C 0.1088(2) 0.5857(2) 0.67697(15) 0.0161(5) Uani 1 1 d .
H30 H 0.1662 0.6550 0.7195 0.019 Uiso 1 1 calc R
C31 C -0.0171(2) 0.5850(2) 0.62402(16) 0.0181(5) Uani 1 1 d .
H31 H -0.0448 0.6537 0.6295 0.022 Uiso 1 1 calc R
C32 C -0.1016(2) 0.4841(2) 0.56338(17) 0.0205(5) Uani 1 1 d .
H32 H -0.1891 0.4836 0.5295 0.025 Uiso 1 1 calc R
C33 C -0.0593(2) 0.3839(2) 0.55181(16) 0.0197(5) Uani 1 1 d .
H33 H -0.1171 0.3149 0.5091 0.024 Uiso 1 1 calc R
C34 C 0.0681(2) 0.3840(2) 0.60269(15) 0.0171(5) Uani 1 1 d .
H34 H 0.0983 0.3153 0.5930 0.020 Uiso 1 1 calc R
C35 C 0.2924(2) 0.3864(2) 0.78772(15) 0.0147(4) Uani 1 1 d .
C36 C 0.1685(2) 0.3259(2) 0.77589(16) 0.0175(5) Uani 1 1 d .
H36 H 0.0879 0.3412 0.7459 0.021 Uiso 1 1 calc R
C37 C 0.1638(2) 0.2437(2) 0.80801(17) 0.0221(5) Uani 1 1 d .
H37 H 0.0799 0.2015 0.7986 0.026 Uiso 1 1 calc R
C38 C 0.2815(2) 0.2229(2) 0.85387(17) 0.0221(5) Uani 1 1 d .
H38 H 0.2781 0.1653 0.8745 0.027 Uiso 1 1 calc R
C39 C 0.4033(2) 0.2862(2) 0.86948(17) 0.0208(5) Uani 1 1 d .
H39 H 0.4834 0.2740 0.9030 0.025 Uiso 1 1 calc R
C40 C 0.4086(2) 0.3672(2) 0.83633(16) 0.0187(5) Uani 1 1 d .
H40 H 0.4926 0.4102 0.8470 0.022 Uiso 1 1 calc R

loop_
_atom_site_aniso_label
_atom_site_aniso_U_11
_atom_site_aniso_U_22
_atom_site_aniso_U_33
_atom_site_aniso_U_23
_atom_site_aniso_U_13
_atom_site_aniso_U_12
Pt1 0.01131(4) 0.01078(5) 0.00838(4) 0.00275(3) 0.00187(3) 0.00278(3)
Pt2 0.00943(4) 0.01077(5) 0.00837(4) 0.00219(3) 0.00234(3) 0.00288(3)
Cl1 0.0154(2) 0.0165(3) 0.0131(2) 0.0011(2) 0.00063(19) 0.0005(2)
Cl2 0.0153(2) 0.0188(3) 0.0123(2) 0.0026(2) 0.00462(19) 0.0058(2)
Cl3 0.0171(2) 0.0132(3) 0.0134(2) 0.0014(2) 0.00374(19) 0.0012(2)
Cl4 0.0130(2) 0.0229(3) 0.0149(2) 0.0039(2) 0.00665(19) 0.0035(2)
S1 0.0132(2) 0.0160(3) 0.0122(2) 0.0052(2) 0.00373(19) 0.0035(2)
S2 0.0141(2) 0.0135(3) 0.0110(2) 0.0040(2) 0.00493(19) 0.0030(2)
P1 0.0124(3) 0.0122(3) 0.0089(2) 0.0028(2) 0.0017(2) 0.0023(2)
P2 0.0107(2) 0.0119(3) 0.0098(2) 0.0028(2) 0.0026(2) 0.0024(2)
C1 0.0163(11) 0.0159(12) 0.0117(10) 0.0019(9) 0.0005(8) 0.0054(9)
C2 0.0243(12) 0.0252(14) 0.0174(12) 0.0085(11) 0.0040(9) 0.0076(10)
C3 0.0392(15) 0.0230(14) 0.0138(11) 0.0040(11) -0.0032(10) 0.0082(12)
C4 0.0322(15) 0.0291(16) 0.0231(14) 0.0022(12) -0.0093(11) 0.0158(12)
C5 0.0197(13) 0.0328(17) 0.0294(15) 0.0009(13) -0.0024(11) 0.0090(12)
C6 0.0165(11) 0.0240(14) 0.0209(12) 0.0028(11) 0.0009(9) 0.0052(10)
C7 0.0162(11) 0.0207(13) 0.0110(10) 0.0030(9) 0.0034(8) 0.0063(9)
C8 0.0159(10) 0.0173(12) 0.0090(9) 0.0048(9) 0.0032(8) 0.0028(9)
C9 0.0139(10) 0.0183(12) 0.0106(10) 0.0059(9) 0.0030(8) 0.0026(9)
C10 0.0192(11) 0.0202(13) 0.0148(11) 0.0042(10) 0.0015(9) 0.0061(10)
C11 0.0277(13) 0.0287(15) 0.0161(11) 0.0080(11) 0.0041(10) 0.0156(11)
C12 0.0157(11) 0.0408(17) 0.0150(11) 0.0138(11) 0.0040(9) 0.0094(11)
C13 0.0172(11) 0.0325(16) 0.0186(12) 0.0133(12) -0.0009(9) -0.0041(10)
C14 0.0183(11) 0.0192(13) 0.0187(11) 0.0089(10) 0.0012(9) -0.0001(9)
C15 0.0131(10) 0.0130(11) 0.0143(10) 0.0057(9) 0.0020(8) 0.0009(8)
C16 0.0240(12) 0.0171(13) 0.0165(11) 0.0042(10) 0.0067(9) 0.0031(10)
C17 0.0316(14) 0.0146(13) 0.0282(14) 0.0049(11) 0.0114(11) 0.0056(11)
C18 0.0302(14) 0.0176(13) 0.0265(13) 0.0118(11) 0.0062(11) 0.0050(11)
C19 0.0328(14) 0.0217(14) 0.0173(12) 0.0095(11) 0.0050(10) 0.0014(11)
C20 0.0231(12) 0.0159(12) 0.0134(11) 0.0035(9) 0.0047(9) 0.0035(9)
C21 0.0119(10) 0.0141(11) 0.0152(10) 0.0048(9) 0.0041(8) 0.0014(8)
C22 0.0159(10) 0.0206(13) 0.0140(10) 0.0043(9) 0.0062(8) 0.0049(9)
C23 0.0215(12) 0.0232(14) 0.0165(11) 0.0057(10) 0.0038(9) 0.0061(10)
C24 0.0145(11) 0.0238(14) 0.0276(13) 0.0111(12) 0.0048(10) 0.0056(10)
C25 0.0153(11) 0.0242(14) 0.0304(14) 0.0112(11) 0.0130(10) 0.0056(10)
C26 0.0185(11) 0.0205(13) 0.0193(11) 0.0081(10) 0.0099(9) 0.0037(9)
C27 0.0165(11) 0.0190(12) 0.0112(10) 0.0042(9) 0.0054(8) 0.0024(9)
C28 0.0138(10) 0.0164(12) 0.0094(10) 0.0016(9) 0.0033(8) 0.0043(9)
C29 0.0120(10) 0.0163(12) 0.0101(10) 0.0044(9) 0.0037(8) 0.0032(8)
C30 0.0165(11) 0.0182(12) 0.0125(10) 0.0048(9) 0.0054(8) 0.0034(9)
C31 0.0162(11) 0.0275(14) 0.0151(11) 0.0112(10) 0.0070(9) 0.0103(10)
C32 0.0135(11) 0.0362(16) 0.0139(11) 0.0118(11) 0.0050(9) 0.0074(10)
C33 0.0152(11) 0.0252(14) 0.0121(10) 0.0048(10) 0.0003(8) -0.0045(10)
C34 0.0184(11) 0.0176(12) 0.0135(10) 0.0052(9) 0.0047(8) 0.0012(9)
C35 0.0177(11) 0.0146(11) 0.0106(10) 0.0039(9) 0.0042(8) 0.0044(9)
C36 0.0183(11) 0.0192(12) 0.0146(11) 0.0066(10) 0.0052(9) 0.0028(9)
C37 0.0250(12) 0.0203(13) 0.0190(12) 0.0067(10) 0.0079(10) -0.0018(10)
C38 0.0352(14) 0.0182(13) 0.0175(12) 0.0097(10) 0.0109(10) 0.0088(11)
C39 0.0241(12) 0.0218(13) 0.0197(12) 0.0106(10) 0.0068(9) 0.0102(10)
C40 0.0171(11) 0.0200(13) 0.0183(11) 0.0081(10) 0.0035(9) 0.0045(9)

loop_
_atom_type_symbol
_atom_type_description
_atom_type_scat_dispersion_real
_atom_type_scat_dispersion_imag
_atom_type_scat_source
C C 0.0033 0.0016 'International Tables Vol C Tables 4.2.6.8 and 6.1.1.4'
H H 0.0000 0.0000 'International Tables Vol C Tables 4.2.6.8 and 6.1.1.4'
P P 0.1023 0.0942 'International Tables Vol C Tables 4.2.6.8 and 6.1.1.4'
S S 0.1246 0.1234 'International Tables Vol C Tables 4.2.6.8 and 6.1.1.4'
Cl Cl 0.1484 0.1585 'International Tables Vol C Tables 4.2.6.8 and 6.1.1.4'
Pt Pt -1.7033 8.3905 'International Tables Vol C Tables 4.2.6.8 and 6.1.1.4'

loop_
_geom_angle_atom_site_label_1
_geom_angle_atom_site_label_2
_geom_angle_atom_site_label_3
_geom_angle
P1 Pt1 S1 88.00(2)
P1 Pt1 Cl2 94.15(2)
S1 Pt1 Cl2 176.76(2)
P1 Pt1 Cl1 173.48(2)
S1 Pt1 Cl1 86.40(2)
Cl2 Pt1 Cl1 91.599(19)
P2 Pt2 S2 88.66(2)
P2 Pt2 Cl4 92.14(2)
S2 Pt2 Cl4 178.042(18)
P2 Pt2 Cl3 177.041(19)
S2 Pt2 Cl3 88.53(2)
Cl4 Pt2 Cl3 90.69(2)
C1 S1 C7 96.58(11)
C1 S1 Pt1 109.90(8)
C7 S1 Pt1 106.88(7)
C21 S2 C27 102.69(11)
C21 S2 Pt2 106.03(7)
C27 S2 Pt2 104.40(7)
C9 P1 C15 107.49(10)
C9 P1 C8 103.05(10)
C15 P1 C8 107.70(11)
C9 P1 Pt1 121.46(8)
C15 P1 Pt1 110.15(7)
C8 P1 Pt1 106.08(7)
C35 P2 C29 108.71(10)
C35 P2 C28 104.47(10)
C29 P2 C28 106.83(10)
C35 P2 Pt2 115.47(8)
C29 P2 Pt2 113.43(8)
C28 P2 Pt2 107.19(8)
C2 C1 C6 121.5(2)
C2 C1 S1 121.42(17)
C6 C1 S1 116.82(18)
C1 C2 C3 119.1(2)
C1 C2 H2 120.5
C3 C2 H2 120.5
C4 C3 C2 119.9(3)
C4 C3 H3 120.1
C2 C3 H3 120.1
C3 C4 C5 120.8(2)
C3 C4 H4 119.6
C5 C4 H4 119.6
C4 C5 C6 120.3(3)
C4 C5 H5 119.9
C6 C5 H5 119.9
C5 C6 C1 118.4(3)
C5 C6 H6 120.8
C1 C6 H6 120.8
C8 C7 S1 110.25(16)
C8 C7 H7A 109.6
S1 C7 H7A 109.6
C8 C7 H7B 109.6
S1 C7 H7B 109.6
H7A C7 H7B 108.1
C7 C8 P1 110.37(14)
C7 C8 H8A 109.6
P1 C8 H8A 109.6
C7 C8 H8B 109.6
P1 C8 H8B 109.6
H8A C8 H8B 108.1
C14 C9 C10 120.4(2)
C14 C9 P1 119.93(19)
C10 C9 P1 119.34(17)
C11 C10 C9 119.2(2)
C11 C10 H10 120.4
C9 C10 H10 120.4
C12 C11 C10 120.4(2)
C12 C11 H11 119.8
C10 C11 H11 119.8
C13 C12 C11 120.2(2)
C13 C12 H12 119.9
C11 C12 H12 119.9
C12 C13 C14 119.8(2)
C12 C13 H13 120.1
C14 C13 H13 120.1
C9 C14 C13 119.9(2)
C9 C14 H14 120.1
C13 C14 H14 120.1
C16 C15 C20 119.5(2)
C16 C15 P1 123.12(17)
C20 C15 P1 117.28(18)
C15 C16 C17 120.2(2)
C15 C16 H16 119.9
C17 C16 H16 119.9
C18 C17 C16 119.9(2)
C18 C17 H17 120.1
C16 C17 H17 120.1
C19 C18 C17 120.2(2)
C19 C18 H18 119.9
C17 C18 H18 119.9
C18 C19 C20 120.3(2)
C18 C19 H19 119.8
C20 C19 H19 119.8
C19 C20 C15 119.9(2)
C19 C20 H20 120.1
C15 C20 H20 120.1
C22 C21 C26 120.5(2)
C22 C21 S2 120.85(17)
C26 C21 S2 118.35(17)
C21 C22 C23 119.5(2)
C21 C22 H22 120.3
C23 C22 H22 120.3
C24 C23 C22 120.3(2)
C24 C23 H23 119.8
C22 C23 H23 119.8
C25 C24 C23 119.6(2)
C25 C24 H24 120.2
C23 C24 H24 120.2
C24 C25 C26 121.0(2)
C24 C25 H25 119.5
C26 C25 H25 119.5
C25 C26 C21 119.2(2)
C25 C26 H26 120.4
C21 C26 H26 120.4
C28 C27 S2 111.08(14)
C28 C27 H27A 109.4
S2 C27 H27A 109.4
C28 C27 H27B 109.4
S2 C27 H27B 109.4
H27A C27 H27B 108.0
C27 C28 P2 108.99(16)
C27 C28 H28A 109.9
P2 C28 H28A 109.9
C27 C28 H28B 109.9
P2 C28 H28B 109.9
H28A C28 H28B 108.3
C30 C29 C34 119.3(2)
C30 C29 P2 118.50(17)
C34 C29 P2 122.15(18)
C31 C30 C29 120.5(2)
C31 C30 H30 119.8
C29 C30 H30 119.8
C32 C31 C30 119.7(2)
C32 C31 H31 120.1
C30 C31 H31 120.1
C31 C32 C33 120.3(2)
C31 C32 H32 119.8
C33 C32 H32 119.8
C32 C33 C34 120.2(2)
C32 C33 H33 119.9
C34 C33 H33 119.9
C33 C34 C29 119.8(2)
C33 C34 H34 120.1
C29 C34 H34 120.1
C40 C35 C36 119.1(2)
C40 C35 P2 116.94(17)
C36 C35 P2 123.95(17)
C37 C36 C35 119.9(2)
C37 C36 H36 120.0
C35 C36 H36 120.0
C36 C37 C38 120.2(2)
C36 C37 H37 119.9
C38 C37 H37 119.9
C39 C38 C37 119.9(2)
C39 C38 H38 120.0
C37 C38 H38 120.0
C38 C39 C40 120.0(2)
C38 C39 H39 120.0
C40 C39 H39 120.0
C39 C40 C35 120.7(2)
C39 C40 H40 119.6
C35 C40 H40 119.6

loop_
_geom_bond_atom_site_label_1
_geom_bond_atom_site_label_2
_geom_bond_distance
Pt1 P1 2.2175(6)
Pt1 S1 2.2600(5)
Pt1 Cl2 2.3230(5)
Pt1 Cl1 2.3665(5)
Pt2 P2 2.2146(6)
Pt2 S2 2.2549(5)
Pt2 Cl4 2.3108(5)
Pt2 Cl3 2.3547(6)
S1 C1 1.793(2)
S1 C7 1.845(2)
S2 C21 1.791(2)
S2 C27 1.823(2)
P1 C9 1.814(2)
P1 C15 1.816(2)
P1 C8 1.825(2)
P2 C35 1.815(2)
P2 C29 1.816(2)
P2 C28 1.828(2)
C1 C2 1.380(3)
C1 C6 1.396(3)
C2 C3 1.392(3)
C2 H2 0.9500
C3 C4 1.379(4)
C3 H3 0.9500
C4 C5 1.381(4)
C4 H4 0.9500
C5 C6 1.389(4)
C5 H5 0.9500
C6 H6 0.9500
C7 C8 1.526(3)
C7 H7A 0.9900
C7 H7B 0.9900
C8 H8A 0.9900
C8 H8B 0.9900
C9 C14 1.392(3)
C9 C10 1.395(3)
C10 C11 1.392(3)
C10 H10 0.9500
C11 C12 1.392(4)
C11 H11 0.9500
C12 C13 1.384(4)
C12 H12 0.9500
C13 C14 1.395(3)
C13 H13 0.9500
C14 H14 0.9500
C15 C16 1.387(3)
C15 C20 1.406(3)
C16 C17 1.395(3)
C16 H16 0.9500
C17 C18 1.387(3)
C17 H17 0.9500
C18 C19 1.383(4)
C18 H18 0.9500
C19 C20 1.385(3)
C19 H19 0.9500
C20 H20 0.9500
C21 C22 1.388(3)
C21 C26 1.391(3)
C22 C23 1.396(3)
C22 H22 0.9500
C23 C24 1.385(3)
C23 H23 0.9500
C24 C25 1.384(3)
C24 H24 0.9500
C25 C26 1.387(3)
C25 H25 0.9500
C26 H26 0.9500
C27 C28 1.526(3)
C27 H27A 0.9900
C27 H27B 0.9900
C28 H28A 0.9900
C28 H28B 0.9900
C29 C30 1.394(3)
C29 C34 1.395(3)
C30 C31 1.393(3)
C30 H30 0.9500
C31 C32 1.383(4)
C31 H31 0.9500
C32 C33 1.385(4)
C32 H32 0.9500
C33 C34 1.395(3)
C33 H33 0.9500
C34 H34 0.9500
C35 C40 1.387(3)
C35 C36 1.401(3)
C36 C37 1.387(3)
C36 H36 0.9500
C37 C38 1.390(3)
C37 H37 0.9500
C38 C39 1.382(3)
C38 H38 0.9500
C39 C40 1.385(3)
C39 H39 0.9500
C40 H40 0.9500

loop_
_geom_torsion_atom_site_label_1
_geom_torsion_atom_site_label_2
_geom_torsion_atom_site_label_3
_geom_torsion_atom_site_label_4
_geom_torsion
P1 Pt1 S1 C1 106.39(9)
Cl2 Pt1 S1 C1 -122.2(3)
Cl1 Pt1 S1 C1 -70.28(8)
P1 Pt1 S1 C7 2.67(8)
Cl2 Pt1 S1 C7 134.1(3)
Cl1 Pt1 S1 C7 -174.00(8)
P2 Pt2 S2 C21 -94.15(8)
Cl4 Pt2 S2 C21 20.1(6)
Cl3 Pt2 S2 C21 86.80(8)
P2 Pt2 S2 C27 13.90(8)
Cl4 Pt2 S2 C27 128.1(6)
Cl3 Pt2 S2 C27 -165.15(8)
S1 Pt1 P1 C9 135.93(8)
Cl2 Pt1 P1 C9 -41.64(8)
Cl1 Pt1 P1 C9 166.67(17)
S1 Pt1 P1 C15 -97.22(8)
Cl2 Pt1 P1 C15 85.21(8)
Cl1 Pt1 P1 C15 -66.48(19)
S1 Pt1 P1 C8 19.06(8)
Cl2 Pt1 P1 C8 -158.50(8)
Cl1 Pt1 P1 C8 49.80(19)
S2 Pt2 P2 C35 124.89(8)
Cl4 Pt2 P2 C35 -53.32(8)
Cl3 Pt2 P2 C35 143.6(4)
S2 Pt2 P2 C29 -108.70(7)
Cl4 Pt2 P2 C29 73.09(7)
Cl3 Pt2 P2 C29 -90.0(4)
S2 Pt2 P2 C28 8.97(8)
Cl4 Pt2 P2 C28 -169.24(8)
Cl3 Pt2 P2 C28 27.7(4)
C7 S1 C1 C2 72.0(2)
Pt1 S1 C1 C2 -38.7(2)
C7 S1 C1 C6 -102.16(19)
Pt1 S1 C1 C6 147.19(17)
C6 C1 C2 C3 2.2(4)
S1 C1 C2 C3 -171.66(19)
C1 C2 C3 C4 -1.4(4)
C2 C3 C4 C5 0.3(4)
C3 C4 C5 C6 -0.1(4)
C4 C5 C6 C1 0.8(4)
C2 C1 C6 C5 -1.9(4)
S1 C1 C6 C5 172.2(2)
C1 S1 C7 C8 -142.24(16)
Pt1 S1 C7 C8 -29.09(17)
S1 C7 C8 P1 46.3(2)
C9 P1 C8 C7 -171.32(16)
C15 P1 C8 C7 75.24(18)
Pt1 P1 C8 C7 -42.69(17)
C15 P1 C9 C14 39.2(2)
C8 P1 C9 C14 -74.4(2)
Pt1 P1 C9 C14 167.20(15)
C15 P1 C9 C10 -147.04(18)
C8 P1 C9 C10 99.37(19)
Pt1 P1 C9 C10 -19.0(2)
C14 C9 C10 C11 -1.6(3)
P1 C9 C10 C11 -175.42(17)
C9 C10 C11 C12 -0.8(4)
C10 C11 C12 C13 2.8(4)
C11 C12 C13 C14 -2.3(4)
C10 C9 C14 C13 2.1(3)
P1 C9 C14 C13 175.84(17)
C12 C13 C14 C9 -0.1(4)
C9 P1 C15 C16 -91.4(2)
C8 P1 C15 C16 19.0(2)
Pt1 P1 C15 C16 134.29(18)
C9 P1 C15 C20 92.82(18)
C8 P1 C15 C20 -156.75(16)
Pt1 P1 C15 C20 -41.48(18)
C20 C15 C16 C17 -0.2(3)
P1 C15 C16 C17 -175.84(18)
C15 C16 C17 C18 0.2(4)
C16 C17 C18 C19 -0.1(4)
C17 C18 C19 C20 0.1(4)
C18 C19 C20 C15 0.0(4)
C16 C15 C20 C19 0.1(3)
P1 C15 C20 C19 176.03(18)
C27 S2 C21 C22 -127.4(2)
Pt2 S2 C21 C22 -18.1(2)
C27 S2 C21 C26 59.0(2)
Pt2 S2 C21 C26 168.24(17)
C26 C21 C22 C23 0.6(4)
S2 C21 C22 C23 -172.93(19)
C21 C22 C23 C24 0.0(4)
C22 C23 C24 C25 -0.9(4)
C23 C24 C25 C26 1.2(4)
C24 C25 C26 C21 -0.6(4)
C22 C21 C26 C25 -0.3(4)
S2 C21 C26 C25 173.35(19)
C21 S2 C27 C28 70.45(17)
Pt2 S2 C27 C28 -40.04(16)
S2 C27 C28 P2 49.26(18)
C35 P2 C28 C27 -158.36(14)
C29 P2 C28 C27 86.55(16)
Pt2 P2 C28 C27 -35.35(15)
C35 P2 C29 C30 135.56(17)
C28 P2 C29 C30 -112.22(18)
Pt2 P2 C29 C30 5.66(19)
C35 P2 C29 C34 -43.0(2)
C28 P2 C29 C34 69.2(2)
Pt2 P2 C29 C34 -172.90(15)
C34 C29 C30 C31 2.4(3)
P2 C29 C30 C31 -176.17(16)
C29 C30 C31 C32 1.2(3)
C30 C31 C32 C33 -3.1(3)
C31 C32 C33 C34 1.3(3)
C32 C33 C34 C29 2.4(3)
C30 C29 C34 C33 -4.2(3)
P2 C29 C34 C33 174.32(16)
C29 P2 C35 C40 170.99(18)
C28 P2 C35 C40 57.2(2)
Pt2 P2 C35 C40 -60.2(2)
C29 P2 C35 C36 -9.6(2)
C28 P2 C35 C36 -123.4(2)
Pt2 P2 C35 C36 119.16(19)
C40 C35 C36 C37 -3.6(4)
P2 C35 C36 C37 177.01(19)
C35 C36 C37 C38 1.5(4)
C36 C37 C38 C39 1.5(4)
C37 C38 C39 C40 -2.5(4)
C38 C39 C40 C35 0.3(4)
C36 C35 C40 C39 2.7(4)
P2 C35 C40 C39 -177.87(19)
